data_4117734
loop_
_publ_author_name
'Michael M. Bittner'
'Sergey V. Lindeman'
'Adam T. Fiedler'

_publ_contact_author_name
;
;
_publ_section_title
;
 A Synthetic Model of the Putative Fe(II)-Iminobenzosemiquinonate
 Intermediate in the Catalytic Cycle of o-Aminophenol Dioxygenases
;
_journal_name_full 'Journal of the American Chemical Society'
_journal_page_first 5460
_journal_page_last 5463
_journal_paper_doi 10.1021/ja212163t
_journal_volume 134
_journal_year 2012
_chemical_formula_moiety 'C59 H55 B Fe N7 O, C0.94 Cl1.24, 0.57(C H2 Cl2), 0.26(C)'
_chemical_formula_sum 'C60.77 H56.15 B Cl2.39 Fe N7 O'
_chemical_formula_weight 1051.86
_chemical_name_systematic
;
 ? 
;
_space_group_crystal_system monoclinic
_space_group_IT_number 14
_space_group_name_Hall '-P 2ybc'
_space_group_name_H-M_alt 'P 1 21/c 1'
_symmetry_space_group_name_Hall '-P 2ybc'
_symmetry_space_group_name_H-M 'P 1 21/c 1'
_atom_sites_solution_hydrogens geom
_atom_sites_solution_primary direct
_atom_sites_solution_secondary difmap
_audit_creation_date 2011-09-21
_audit_creation_method
;
  Olex2 1.1
  (compiled 2011.09.07 svn.r1971, GUI svn.r3853)
;
_cell_angle_alpha 90.00
_cell_angle_beta 92.617(4)
_cell_angle_gamma 90.00
_cell_formula_units_Z 4
_cell_length_a 14.9365(6)
_cell_length_b 9.9321(5)
_cell_length_c 37.6317(14)
_cell_measurement_reflns_used 8058
_cell_measurement_temperature 100.6
_cell_measurement_theta_max 73.8617
_cell_measurement_theta_min 3.2324
_cell_volume 5576.9(4)
_computing_cell_refinement
;
CrysAlisPro, Agilent Technologies,
Version 1.171.34.46 (release 25-11-2010 CrysAlis171 .NET)
(compiled Nov 25 2010,17:55:46)
;
_computing_data_collection
;
CrysAlisPro, Agilent Technologies,
Version 1.171.34.46 (release 25-11-2010 CrysAlis171 .NET)
(compiled Nov 25 2010,17:55:46)
;
_computing_data_reduction
;
CrysAlisPro, Agilent Technologies,
Version 1.171.34.46 (release 25-11-2010 CrysAlis171 .NET)
(compiled Nov 25 2010,17:55:46)
;
_computing_molecular_graphics
;
O. V. Dolomanov, L. J. Bourhis, R. J. Gildea, J. A. K. Howard and H. Puschmann,
OLEX2: a complete structure solution, refinement and analysis program.
J. Appl. Cryst. (2009). 42, 339-341.
;
_computing_publication_material
;
O. V. Dolomanov, L. J. Bourhis, R. J. Gildea, J. A. K. Howard and H. Puschmann,
OLEX2: a complete structure solution, refinement and analysis program.
J. Appl. Cryst. (2009). 42, 339-341.
;
_computing_structure_refinement
;
olex2.refine (L.J. Bourhis, O.V. Dolomanov, R.J. Gildea, J.A.K. Howard,
H. Puschmann, in preparation, 2011)
;
_computing_structure_solution 'SHELXS-97 (Sheldrick, 2008)'
_diffrn_ambient_temperature 100.6
_diffrn_detector_area_resol_mean 10.3756
_diffrn_measured_fraction_theta_full 0.971
_diffrn_measured_fraction_theta_max 0.971
_diffrn_measurement_details
;
  1 omega  -67.00  -39.00   1.0000   30.0000
omega____ theta____ kappa____ phi______ frames
    -      -40.6487   37.0000  120.0000 28

  2 omega -112.00  -11.00   1.0000   30.0000
omega____ theta____ kappa____ phi______ frames
    -      -40.6487  -55.0000  -63.0000 101

  3 omega    6.00   31.00   1.0000   30.0000
omega____ theta____ kappa____ phi______ frames
    -      -40.6487   37.0000  120.0000 25

  4 omega  -67.00   29.00   1.0000   30.0000
omega____ theta____ kappa____ phi______ frames
    -      -40.6487   37.0000 -120.0000 96

  5 omega  119.00  164.00   1.0000  120.0000
omega____ theta____ kappa____ phi______ frames
    -      107.0378  125.0000  -30.0000 45

  6 omega   44.00   73.00   1.0000  120.0000
omega____ theta____ kappa____ phi______ frames
    -      107.0378  -45.0000 -180.0000 29

  7 omega   44.00   76.00   1.0000  120.0000
omega____ theta____ kappa____ phi______ frames
    -      107.0378  -45.0000  120.0000 32

  8 omega   32.00   71.00   1.0000  120.0000
omega____ theta____ kappa____ phi______ frames
    -      107.0378  -45.0000  -30.0000 39

  9 omega   39.00   65.00   1.0000  120.0000
omega____ theta____ kappa____ phi______ frames
    -      107.0378  -45.0000   30.0000 26

 10 omega  112.00  170.00   1.0000  120.0000
omega____ theta____ kappa____ phi______ frames
    -      107.0378  125.0000 -180.0000 58

 11 omega   73.00  177.00   1.0000  120.0000
omega____ theta____ kappa____ phi______ frames
    -      107.0378   77.0000  -90.0000 104

 12 omega   74.00  176.00   1.0000  120.0000
omega____ theta____ kappa____ phi______ frames
    -      107.0378   15.0000 -150.0000 102

 13 omega   14.00  117.00   1.0000   30.0000
omega____ theta____ kappa____ phi______ frames
    -       40.6487   37.0000  150.0000 103

 14 omega    7.00  119.00   1.0000   30.0000
omega____ theta____ kappa____ phi______ frames
    -       40.6487   77.0000 -150.0000 112

 15 omega   23.00   98.00   1.0000   30.0000
omega____ theta____ kappa____ phi______ frames
    -       40.6487 -125.0000    0.0000 75

 16 omega   76.00  152.00   1.0000  120.0000
omega____ theta____ kappa____ phi______ frames
    -      107.0378   67.0000   77.0000 76
;
_diffrn_measurement_device_type 'SuperNova, Dual, Cu at zero, Atlas'
_diffrn_measurement_method '\w scans'
_diffrn_orient_matrix_UB_11 0.0015121000
_diffrn_orient_matrix_UB_12 0.1164039000
_diffrn_orient_matrix_UB_13 -0.0269924000
_diffrn_orient_matrix_UB_21 -0.1011416000
_diffrn_orient_matrix_UB_22 0.0222879000
_diffrn_orient_matrix_UB_23 0.0040182000
_diffrn_orient_matrix_UB_31 0.0208673000
_diffrn_orient_matrix_UB_32 0.0999631000
_diffrn_orient_matrix_UB_33 0.0305678000
_diffrn_radiation_monochromator mirror
_diffrn_radiation_type 'Cu K\a'
_diffrn_radiation_wavelength 1.5418
_diffrn_reflns_av_R_equivalents 0.0467
_diffrn_reflns_av_unetI/netI 0.0430
_diffrn_reflns_limit_h_max 18
_diffrn_reflns_limit_h_min -18
_diffrn_reflns_limit_k_max 12
_diffrn_reflns_limit_k_min -11
_diffrn_reflns_limit_l_max 46
_diffrn_reflns_limit_l_min -41
_diffrn_reflns_number 30976
_diffrn_reflns_theta_full 74.03
_diffrn_reflns_theta_max 74.03
_diffrn_reflns_theta_min 3.70
_diffrn_source 'SuperNova (Cu) X-ray Source'
_exptl_absorpt_coefficient_mu 3.583
_exptl_absorpt_correction_T_max 0.848
_exptl_absorpt_correction_T_min 0.255
_exptl_absorpt_correction_type gaussian
_exptl_absorpt_process_details
;
CrysAlisPro, Agilent Technologies,
Version 1.171.34.46 (release 25-11-2010 CrysAlis171 .NET)
(compiled Nov 25 2010,17:55:46)
numerical absorption correction based on gaussian integration over
            a multifaceted crystal model
;
_exptl_crystal_colour green
_exptl_crystal_colour_primary green
_exptl_crystal_density_diffrn 1.253
_exptl_crystal_description plate
_exptl_crystal_F_000 2198
_exptl_crystal_size_max 0.5621
_exptl_crystal_size_mid 0.1825
_exptl_crystal_size_min 0.0604
_refine_diff_density_max 0.372
_refine_diff_density_min -0.589
_refine_diff_density_rms 0.048
_refine_ls_extinction_method none
_refine_ls_goodness_of_fit_ref 1.029
_refine_ls_hydrogen_treatment mixed
_refine_ls_matrix_type full
_refine_ls_number_parameters 882
_refine_ls_number_reflns 11016
_refine_ls_number_restraints 100
_refine_ls_restrained_S_all 1.026
_refine_ls_R_factor_all 0.0643
_refine_ls_R_factor_gt 0.0512
_refine_ls_shift/su_max 0.001
_refine_ls_shift/su_mean 0.000
_refine_ls_structure_factor_coef Fsqd
_refine_ls_weighting_details 'calc w=1/[\s^2^(Fo^2^)+(0.0662P)^2^+2.1017P] where P=(Fo^2^+2Fc^2^)/3'
_refine_ls_weighting_scheme calc
_refine_ls_wR_factor_gt 0.1279
_refine_ls_wR_factor_ref 0.1382
_reflns_number_gt 9021
_reflns_number_total 11016
_reflns_threshold_expression >2sigma(I)
_cod_data_source_file ja212163t_si_001_2.cif
_cod_data_source_block Complex2
_cod_database_code 4117734
_chemical_oxdiff_formula 'Fe C60 H58 N7 O B Cl2'
_reflns_odcompleteness_completeness 99.95
_reflns_odcompleteness_iscentric 1
_reflns_odcompleteness_theta 66.97

loop_
_space_group_symop_id
_space_group_symop_operation_xyz
1 'x, y, z'
2 '-x, y+1/2, -z+1/2'
3 '-x, -y, -z'
4 'x, -y-1/2, z-1/2'

loop_
_atom_site_label
_atom_site_type_symbol
_atom_site_fract_x
_atom_site_fract_y
_atom_site_fract_z
_atom_site_U_iso_or_equiv
_atom_site_adp_type
_atom_site_occupancy
_atom_site_symmetry_multiplicity
_atom_site_calc_flag
_atom_site_refinement_flags
_atom_site_disorder_assembly
_atom_site_disorder_group
Fe1 Fe 0.17578(2) 0.71735(4) 0.380030(9) 0.03347(11) Uani 1 1 d . . .
O1 O 0.26434(11) 0.8482(2) 0.35567(5) 0.0385(4) Uani 0.8682(13) 1 d PD A 1
O1A O 0.2832(7) 0.6025(12) 0.4034(3) 0.0385(4) Uani 0.1318(13) 1 d PD A 2
N1 N 0.06136(11) 0.8332(2) 0.36596(5) 0.0324(4) Uani 1 1 d . A .
N2 N -0.00684(11) 0.7639(2) 0.34874(5) 0.0324(4) Uani 1 1 d . . .
N3 N 0.15740(11) 0.5889(2) 0.33641(5) 0.0360(4) Uani 1 1 d . A .
N4 N 0.07034(11) 0.5532(2) 0.32777(5) 0.0337(4) Uani 1 1 d . . .
N5 N 0.07812(11) 0.5973(2) 0.40933(4) 0.0322(4) Uani 1 1 d . A .
N6 N 0.00464(11) 0.5604(2) 0.38849(5) 0.0323(4) Uani 1 1 d . . .
N7 N 0.27714(15) 0.7180(3) 0.41592(6) 0.0405(5) Uani 0.8682(13) 1 d PD A 1
H7 H 0.282(2) 0.674(4) 0.4377(9) 0.052(9) Uiso 0.8682(13) 1 d P A 1
N7A N 0.2631(8) 0.8609(16) 0.3950(4) 0.0405(5) Uani 0.1318(13) 1 d PD A 2
H7A H 0.2478 0.9464 0.3959 0.049 Uiso 0.1318(13) 1 calc PR A 2
C1 C 0.06754(15) 0.4778(3) 0.29771(6) 0.0360(5) Uani 1 1 d . A .
C2 C 0.15401(15) 0.4639(3) 0.28675(6) 0.0398(5) Uani 1 1 d . . .
H2 H 0.1727 0.4166 0.2664 0.048 Uiso 1 1 calc R A .
C3 C 0.20815(15) 0.5335(3) 0.31162(6) 0.0386(5) Uani 1 1 d . A .
C4 C -0.04662(14) 0.4729(2) 0.40653(6) 0.0347(5) Uani 1 1 d . A .
C5 C -0.00532(14) 0.4520(3) 0.43976(6) 0.0362(5) Uani 1 1 d . . .
H5 H -0.0248 0.3949 0.4581 0.043 Uiso 1 1 calc R A .
C6 C 0.07105(14) 0.5328(2) 0.44043(6) 0.0338(5) Uani 1 1 d . A .
C7 C -0.07024(14) 0.8523(3) 0.33650(6) 0.0353(5) Uani 1 1 d . A .
C8 C -0.04264(14) 0.9805(3) 0.34630(6) 0.0373(5) Uani 1 1 d . . .
H8 H -0.0735 1.0626 0.3415 0.045 Uiso 1 1 calc R A .
C9 C 0.04002(15) 0.9640(2) 0.36471(6) 0.0355(5) Uani 1 1 d . A .
C10 C -0.01480(15) 0.4194(3) 0.28067(6) 0.0382(5) Uani 1 1 d . . .
C11 C -0.07562(16) 0.3444(3) 0.29955(6) 0.0413(5) Uani 1 1 d . A .
H11 H -0.0655 0.3315 0.3244 0.050 Uiso 1 1 calc R . .
C12 C -0.15081(17) 0.2884(3) 0.28226(7) 0.0471(6) Uani 1 1 d . . .
H12 H -0.1919 0.2373 0.2953 0.057 Uiso 1 1 calc R A .
C13 C -0.16604(17) 0.3068(3) 0.24594(7) 0.0491(6) Uani 1 1 d . A .
H13 H -0.2175 0.2686 0.2341 0.059 Uiso 1 1 calc R . .
C14 C -0.10571(16) 0.3814(3) 0.22697(7) 0.0490(6) Uani 1 1 d . . .
H14 H -0.1160 0.3941 0.2021 0.059 Uiso 1 1 calc R A .
C15 C -0.03045(16) 0.4377(3) 0.24416(6) 0.0443(6) Uani 1 1 d . A .
H15 H 0.0105 0.4887 0.2310 0.053 Uiso 1 1 calc R . .
C16 C 0.3064(2) 0.5405(4) 0.31223(12) 0.0405(8) Uani 0.8682(13) 1 d PD A 1
C16A C 0.3084(16) 0.572(3) 0.3107(8) 0.0405(8) Uani 0.1318(13) 1 d PD A 2
C17 C 0.34947(19) 0.5350(4) 0.28038(8) 0.0487(7) Uani 0.8682(13) 1 d PD A 1
H17 H 0.3151 0.5281 0.2586 0.058 Uiso 0.8682(13) 1 calc PR A 1
C17A C 0.3619(11) 0.477(2) 0.2958(5) 0.0487(7) Uani 0.1318(13) 1 d PD A 2
H17A H 0.3352 0.3982 0.2855 0.058 Uiso 0.1318(13) 1 calc PR A 2
C18 C 0.4422(2) 0.5396(4) 0.28002(10) 0.0598(9) Uani 0.8682(13) 1 d PD A 1
H18 H 0.4710 0.5352 0.2581 0.072 Uiso 0.8682(13) 1 calc PR A 1
C18A C 0.4555(13) 0.493(2) 0.2955(7) 0.0598(9) Uani 0.1318(13) 1 d PD A 2
H18A H 0.4921 0.4280 0.2846 0.072 Uiso 0.1318(13) 1 calc PR A 2
C19 C 0.4926(2) 0.5506(4) 0.31136(13) 0.0623(11) Uani 0.8682(13) 1 d PD A 1
H19 H 0.5561 0.5542 0.3111 0.075 Uiso 0.8682(13) 1 calc PR A 1
C19A C 0.4920(15) 0.605(3) 0.3112(10) 0.0623(11) Uani 0.1318(13) 1 d PD A 2
H19A H 0.5553 0.6139 0.3127 0.075 Uiso 0.1318(13) 1 calc PR A 2
C20 C 0.45064(19) 0.5565(4) 0.34310(9) 0.0560(8) Uani 0.8682(13) 1 d PD A 1
H20 H 0.4855 0.5658 0.3647 0.067 Uiso 0.8682(13) 1 calc PR A 1
C20A C 0.4403(10) 0.705(2) 0.3251(6) 0.0560(8) Uani 0.1318(13) 1 d PD A 2
H20A H 0.4678 0.7834 0.3350 0.067 Uiso 0.1318(13) 1 calc PR A 2
C21 C 0.35773(18) 0.5490(3) 0.34400(8) 0.0465(7) Uani 0.8682(13) 1 d PD A 1
H21 H 0.3295 0.5497 0.3661 0.056 Uiso 0.8682(13) 1 calc PR A 1
C21A C 0.3466(10) 0.6903(19) 0.3245(5) 0.0465(7) Uani 0.1318(13) 1 d PD A 2
H21A H 0.3099 0.7598 0.3333 0.056 Uiso 0.1318(13) 1 calc PR A 2
C22 C -0.13220(15) 0.4152(3) 0.39247(6) 0.0410(6) Uani 1 1 d . . .
C23 C -0.20080(16) 0.4958(4) 0.37833(6) 0.0519(7) Uani 1 1 d . A .
H23 H -0.1927 0.5904 0.3767 0.062 Uiso 1 1 calc R . .
C24 C -0.28141(19) 0.4376(5) 0.36653(8) 0.0770(12) Uani 1 1 d . . .
H24 H -0.3284 0.4925 0.3567 0.092 Uiso 1 1 calc R A .
C25 C -0.2934(2) 0.2994(6) 0.36905(9) 0.0892(15) Uani 1 1 d . A .
H25 H -0.3484 0.2598 0.3608 0.107 Uiso 1 1 calc R . .
C26 C -0.2259(3) 0.2202(4) 0.38340(9) 0.0795(12) Uani 1 1 d . . .
H26 H -0.2347 0.1258 0.3853 0.095 Uiso 1 1 calc R A .
C27 C -0.1449(2) 0.2764(3) 0.39513(8) 0.0552(7) Uani 1 1 d . A .
H27 H -0.0983 0.2207 0.4049 0.066 Uiso 1 1 calc R . .
C28 C 0.1328(3) 0.5564(5) 0.47148(14) 0.0352(9) Uani 0.8682(13) 1 d PD A 1
C28A C 0.146(2) 0.543(3) 0.4685(11) 0.0352(9) Uani 0.1318(13) 1 d PD A 2
C29 C 0.1623(4) 0.4475(5) 0.49229(18) 0.0456(9) Uani 0.8682(13) 1 d PD A 1
H29 H 0.1439 0.3589 0.4859 0.055 Uiso 0.8682(13) 1 calc PR A 1
C29A C 0.173(3) 0.437(3) 0.4905(13) 0.0456(9) Uani 0.1318(13) 1 d PD A 2
H29A H 0.1494 0.3490 0.4862 0.055 Uiso 0.1318(13) 1 calc PR A 2
C30 C 0.2179(3) 0.4676(6) 0.52201(15) 0.0563(12) Uani 0.8682(13) 1 d PD A 1
H30 H 0.2372 0.3929 0.5362 0.068 Uiso 0.8682(13) 1 calc PR A 1
C30A C 0.234(3) 0.458(4) 0.5185(12) 0.0563(12) Uani 0.1318(13) 1 d PD A 2
H30A H 0.2553 0.3846 0.5327 0.068 Uiso 0.1318(13) 1 calc PR A 2
C31 C 0.2459(2) 0.5959(6) 0.53130(10) 0.0599(12) Uani 0.8682(13) 1 d PD A 1
H31 H 0.2862 0.6092 0.5513 0.072 Uiso 0.8682(13) 1 calc PR A 1
C31A C 0.264(2) 0.587(4) 0.5258(8) 0.0599(12) Uani 0.1318(13) 1 d PD A 2
H31A H 0.2994 0.6035 0.5470 0.072 Uiso 0.1318(13) 1 calc PR A 2
C32 C 0.2155(2) 0.7032(5) 0.51176(8) 0.0597(10) Uani 0.8682(13) 1 d PD A 1
H32 H 0.2332 0.7917 0.5186 0.072 Uiso 0.8682(13) 1 calc PR A 1
C32A C 0.2446(16) 0.689(3) 0.5032(6) 0.0597(10) Uani 0.1318(13) 1 d PD A 2
H32A H 0.2712 0.7746 0.5069 0.072 Uiso 0.1318(13) 1 calc PR A 2
C33 C 0.1587(2) 0.6840(4) 0.48186(8) 0.0459(8) Uani 0.8682(13) 1 d PD A 1
H33 H 0.1376 0.7596 0.4685 0.055 Uiso 0.8682(13) 1 calc PR A 1
C33A C 0.1844(15) 0.666(3) 0.4743(6) 0.0459(8) Uani 0.1318(13) 1 d PD A 2
H33A H 0.1699 0.7384 0.4584 0.055 Uiso 0.1318(13) 1 calc PR A 2
C34 C -0.15193(14) 0.8110(3) 0.31578(6) 0.0361(5) Uani 1 1 d . . .
C35 C -0.14890(15) 0.7185(3) 0.28816(6) 0.0380(5) Uani 1 1 d . A .
H35 H -0.0930 0.6813 0.2822 0.046 Uiso 1 1 calc R . .
C36 C -0.22660(17) 0.6799(3) 0.26922(7) 0.0444(6) Uani 1 1 d . . .
H36 H -0.2239 0.6160 0.2505 0.053 Uiso 1 1 calc R A .
C37 C -0.30808(17) 0.7348(3) 0.27770(7) 0.0510(7) Uani 1 1 d . A .
H37 H -0.3615 0.7081 0.2649 0.061 Uiso 1 1 calc R . .
C38 C -0.31176(17) 0.8284(3) 0.30476(8) 0.0560(7) Uani 1 1 d . . .
H38 H -0.3677 0.8665 0.3104 0.067 Uiso 1 1 calc R A .
C39 C -0.23437(16) 0.8672(3) 0.32382(7) 0.0470(6) Uani 1 1 d . A .
H39 H -0.2374 0.9318 0.3423 0.056 Uiso 1 1 calc R . .
C40 C 0.1004(4) 1.0657(6) 0.38147(12) 0.0372(8) Uani 0.8682(13) 1 d PD A 1
C40A C 0.091(3) 1.074(4) 0.3828(8) 0.0372(8) Uani 0.1318(13) 1 d PD A 2
C41 C 0.1026(2) 1.1955(5) 0.36794(11) 0.0449(9) Uani 0.8682(13) 1 d PD A 1
H41 H 0.0658 1.2184 0.3476 0.054 Uiso 0.8682(13) 1 calc PR A 1
C41A C 0.119(2) 1.182(4) 0.3625(8) 0.0449(9) Uani 0.1318(13) 1 d PD A 2
H41A H 0.0982 1.1902 0.3384 0.054 Uiso 0.1318(13) 1 calc PR A 2
C42 C 0.1582(2) 1.2924(4) 0.38387(12) 0.0513(9) Uani 0.8682(13) 1 d PD A 1
H42 H 0.1591 1.3809 0.3743 0.062 Uiso 0.8682(13) 1 calc PR A 1
C42A C 0.178(2) 1.277(3) 0.3774(9) 0.0513(9) Uani 0.1318(13) 1 d PD A 2
H42A H 0.1969 1.3500 0.3634 0.062 Uiso 0.1318(13) 1 calc PR A 2
C43 C 0.2115(7) 1.2615(8) 0.41306(18) 0.0567(8) Uani 0.8682(13) 1 d PD A 1
H43 H 0.2490 1.3284 0.4240 0.068 Uiso 0.8682(13) 1 calc PR A 1
C43A C 0.208(4) 1.265(5) 0.4119(11) 0.0567(8) Uani 0.1318(13) 1 d PD A 2
H43A H 0.2493 1.3294 0.4218 0.068 Uiso 0.1318(13) 1 calc PR A 2
C44 C 0.2108(3) 1.1324(4) 0.42676(10) 0.0596(10) Uani 0.8682(13) 1 d PD A 1
H44 H 0.2491 1.1101 0.4468 0.072 Uiso 0.8682(13) 1 calc PR A 1
C44A C 0.1793(18) 1.160(3) 0.4329(7) 0.0596(10) Uani 0.1318(13) 1 d PD A 2
H44A H 0.1980 1.1554 0.4573 0.072 Uiso 0.1318(13) 1 calc PR A 2
C45 C 0.1545(2) 1.0353(4) 0.41145(9) 0.0481(8) Uani 0.8682(13) 1 d PD A 1
H45 H 0.1530 0.9476 0.4215 0.058 Uiso 0.8682(13) 1 calc PR A 1
C45A C 0.1230(16) 1.063(2) 0.4179(6) 0.0481(8) Uani 0.1318(13) 1 d PD A 2
H45A H 0.1063 0.9878 0.4317 0.058 Uiso 0.1318(13) 1 calc PR A 2
C46 C 0.33713(16) 0.8670(3) 0.37454(7) 0.0354(5) Uani 0.8682(13) 1 d PD A 1
C46A C 0.3527(8) 0.6742(14) 0.4116(4) 0.0354(5) Uani 0.1318(13) 1 d PD A 2
C47 C 0.3466(2) 0.7951(4) 0.40862(14) 0.0369(8) Uani 0.8682(13) 1 d PD A 1
C47A C 0.3456(15) 0.8192(19) 0.4036(13) 0.0369(8) Uani 0.1318(13) 1 d PD A 2
C48 C 0.42723(17) 0.8069(3) 0.42950(7) 0.0406(6) Uani 0.8682(13) 1 d PD A 1
H48 H 0.4334 0.7603 0.4515 0.049 Uiso 0.8682(13) 1 calc PR A 1
C48A C 0.4154(9) 0.9060(18) 0.4174(4) 0.0406(6) Uani 0.1318(13) 1 d PD A 2
H48A H 0.4045 0.9998 0.4196 0.049 Uiso 0.1318(13) 1 calc PR A 2
C49 C 0.4963(2) 0.8839(4) 0.41859(8) 0.0411(8) Uani 0.8682(13) 1 d PD A 1
C49A C 0.4971(12) 0.8552(18) 0.4272(7) 0.0411(8) Uani 0.1318(13) 1 d PD A 2
C50 C 0.48517(17) 0.9562(3) 0.38592(7) 0.0392(6) Uani 0.8682(13) 1 d PD A 1
H50 H 0.5335 1.0110 0.3789 0.047 Uiso 0.8682(13) 1 calc PR A 1
C50A C 0.5056(10) 0.7127(14) 0.4322(5) 0.0392(6) Uani 0.1318(13) 1 d PD A 2
H50A H 0.5611 0.6790 0.4417 0.047 Uiso 0.1318(13) 1 calc PR A 2
C51 C 0.40922(16) 0.9521(3) 0.36387(7) 0.0376(6) Uani 0.8682(13) 1 d PD A 1
C51A C 0.4387(8) 0.6220(13) 0.4240(4) 0.0376(6) Uani 0.1318(13) 1 d PD A 2
C52 C 0.5875(2) 0.8907(4) 0.43921(9) 0.0531(9) Uani 0.8682(13) 1 d PD A 1
C52A C 0.5775(13) 0.944(2) 0.4388(6) 0.0531(9) Uani 0.1318(13) 1 d PD A 2
C53 C 0.6109(3) 1.0369(5) 0.44824(11) 0.0786(12) Uani 0.8682(13) 1 d PD A 1
H53A H 0.6169 1.0881 0.4262 0.118 Uiso 0.8682(13) 1 calc PR A 1
H53B H 0.6676 1.0399 0.4624 0.118 Uiso 0.8682(13) 1 calc PR A 1
H53C H 0.5632 1.0765 0.4619 0.118 Uiso 0.8682(13) 1 calc PR A 1
C53A C 0.6116(17) 0.919(3) 0.4772(6) 0.0786(12) Uani 0.1318(13) 1 d PD A 2
H53D H 0.6229 0.8227 0.4806 0.118 Uiso 0.1318(13) 1 calc PR A 2
H53E H 0.5664 0.9492 0.4935 0.118 Uiso 0.1318(13) 1 calc PR A 2
H53F H 0.6673 0.9693 0.4820 0.118 Uiso 0.1318(13) 1 calc PR A 2
C54 C 0.6591(2) 0.8317(5) 0.41562(11) 0.0723(13) Uani 0.8682(13) 1 d PD A 1
H54A H 0.6441 0.7380 0.4098 0.108 Uiso 0.8682(13) 1 calc PR A 1
H54B H 0.7177 0.8352 0.4284 0.108 Uiso 0.8682(13) 1 calc PR A 1
H54C H 0.6612 0.8844 0.3936 0.108 Uiso 0.8682(13) 1 calc PR A 1
C54A C 0.6527(16) 0.908(3) 0.4138(7) 0.0723(13) Uani 0.1318(13) 1 d PD A 2
H54D H 0.6657 0.8113 0.4157 0.108 Uiso 0.1318(13) 1 calc PR A 2
H54E H 0.7068 0.9592 0.4206 0.108 Uiso 0.1318(13) 1 calc PR A 2
H54F H 0.6335 0.9296 0.3892 0.108 Uiso 0.1318(13) 1 calc PR A 2
C55 C 0.5886(2) 0.8109(5) 0.47376(9) 0.0654(10) Uani 0.8682(13) 1 d PD A 1
H55A H 0.5418 0.8452 0.4888 0.098 Uiso 0.8682(13) 1 calc PR A 1
H55B H 0.6472 0.8205 0.4863 0.098 Uiso 0.8682(13) 1 calc PR A 1
H55C H 0.5773 0.7156 0.4684 0.098 Uiso 0.8682(13) 1 calc PR A 1
C55A C 0.5616(14) 1.096(2) 0.4347(6) 0.0654(10) Uani 0.1318(13) 1 d PD A 2
H55D H 0.5398 1.1156 0.4103 0.098 Uiso 0.1318(13) 1 calc PR A 2
H55E H 0.6179 1.1441 0.4399 0.098 Uiso 0.1318(13) 1 calc PR A 2
H55F H 0.5169 1.1248 0.4514 0.098 Uiso 0.1318(13) 1 calc PR A 2
C56 C 0.40055(18) 1.0313(3) 0.32910(7) 0.0405(6) Uani 0.8682(13) 1 d PD A 1
C56A C 0.4513(11) 0.4711(15) 0.4285(4) 0.0405(6) Uani 0.1318(13) 1 d PD A 2
C57 C 0.4818(3) 1.1214(5) 0.32347(11) 0.0464(8) Uani 0.8682(13) 1 d PD A 1
H57A H 0.4885 1.1861 0.3431 0.070 Uiso 0.8682(13) 1 calc PR A 1
H57B H 0.4730 1.1701 0.3009 0.070 Uiso 0.8682(13) 1 calc PR A 1
H57C H 0.5359 1.0657 0.3228 0.070 Uiso 0.8682(13) 1 calc PR A 1
C57A C 0.5483(11) 0.436(2) 0.4395(6) 0.0464(8) Uani 0.1318(13) 1 d PD A 2
H57D H 0.5541 0.3377 0.4421 0.070 Uiso 0.1318(13) 1 calc PR A 2
H57E H 0.5650 0.4792 0.4622 0.070 Uiso 0.1318(13) 1 calc PR A 2
H57F H 0.5881 0.4670 0.4212 0.070 Uiso 0.1318(13) 1 calc PR A 2
C58 C 0.3175(2) 1.1241(4) 0.32921(10) 0.0468(8) Uani 0.8682(13) 1 d PD A 1
H58A H 0.2635 1.0693 0.3314 0.070 Uiso 0.8682(13) 1 calc PR A 1
H58B H 0.3129 1.1754 0.3070 0.070 Uiso 0.8682(13) 1 calc PR A 1
H58C H 0.3235 1.1864 0.3494 0.070 Uiso 0.8682(13) 1 calc PR A 1
C58A C 0.394(2) 0.415(4) 0.4581(9) 0.0468(8) Uani 0.1318(13) 1 d PD A 2
H58D H 0.4032 0.3178 0.4603 0.070 Uiso 0.1318(13) 1 calc PR A 2
H58E H 0.3304 0.4333 0.4521 0.070 Uiso 0.1318(13) 1 calc PR A 2
H58F H 0.4113 0.4589 0.4807 0.070 Uiso 0.1318(13) 1 calc PR A 2
C59 C 0.39178(19) 0.9314(3) 0.29793(7) 0.0461(7) Uani 0.8682(13) 1 d PD A 1
H59A H 0.4471 0.8789 0.2968 0.069 Uiso 0.8682(13) 1 calc PR A 1
H59B H 0.3813 0.9811 0.2756 0.069 Uiso 0.8682(13) 1 calc PR A 1
H59C H 0.3413 0.8706 0.3015 0.069 Uiso 0.8682(13) 1 calc PR A 1
C59A C 0.4312(12) 0.398(2) 0.3933(4) 0.0461(7) Uani 0.1318(13) 1 d PD A 2
H59D H 0.4395 0.3013 0.3968 0.069 Uiso 0.1318(13) 1 calc PR A 2
H59E H 0.4719 0.4307 0.3755 0.069 Uiso 0.1318(13) 1 calc PR A 2
H59F H 0.3691 0.4163 0.3851 0.069 Uiso 0.1318(13) 1 calc PR A 2
B1 B -0.00753(16) 0.6089(3) 0.34941(6) 0.0322(5) Uani 1 1 d . A .
H1 H -0.0660 0.5752 0.3389 0.039 Uiso 1 1 calc R . .
Cl1X Cl -0.1435(10) 0.9609(11) 0.4895(5) 0.111(4) Uani 0.236(14) 1 d P . .
Cl1Y Cl -0.0985(11) 0.9388(8) 0.5047(3) 0.102(4) Uani 0.287(14) 1 d P . .
Cl1Z Cl -0.1034(6) 1.0592(10) 0.4811(2) 0.068(4) Uani 0.106(4) 1 d P . .
Cl2X Cl -0.0778(4) 0.8158(7) 0.4391(2) 0.083(2) Uani 0.292(17) 1 d P . .
Cl2Y Cl -0.0819(7) 0.848(2) 0.4344(3) 0.164(5) Uani 0.316(18) 1 d P . .
C1X C -0.1103(4) 0.9051(7) 0.46645(16) 0.075(3) Uani 0.637(15) 1 d P . .
C1Y C -0.0477(12) 0.947(3) 0.4628(4) 0.164(12) Uani 0.30 1 d P . .
Cl3 Cl 0.3974(3) 0.4790(5) 0.47177(15) 0.0676(13) Uani 0.293(4) 1 d PDU B 1
Cl4 Cl 0.4682(3) 0.3067(4) 0.41846(11) 0.0946(16) Uani 0.293(4) 1 d PDU B 1
C2S C 0.4918(11) 0.4391(18) 0.4463(6) 0.116(7) Uani 0.293(4) 1 d PDU B 1
H2SE H 0.5083 0.5186 0.4321 0.139 Uiso 0.293(4) 1 calc PR B 1
H2SF H 0.5436 0.4161 0.4625 0.139 Uiso 0.293(4) 1 calc PR B 1
Cl3A Cl 0.5072(15) 1.134(3) 0.3194(7) 0.253(14) Uani 0.1318(13) 1 d PD A 2
Cl4A Cl 0.3281(11) 1.0632(15) 0.3193(6) 0.165(7) Uani 0.1318(13) 1 d PD A 2
C2SA C 0.396(2) 1.198(3) 0.3236(14) 0.142(17) Uiso 0.1318(13) 1 d PD A 2
H2SC H 0.3903 1.2413 0.3472 0.171 Uiso 0.1318(13) 1 calc PR A 2
H2SD H 0.3814 1.2654 0.3048 0.171 Uiso 0.1318(13) 1 calc PR A 2
Cl3B Cl 0.3979(11) 0.4376(19) 0.4608(4) 0.116(7) Uani 0.150(4) 1 d PD C 3
Cl4B Cl 0.5371(4) 0.3762(9) 0.41612(18) 0.089(3) Uani 0.150(4) 1 d PD C 3
C2SB C 0.4333(15) 0.329(3) 0.4265(7) 0.074(8) Uiso 0.150(4) 1 d PD C 3
H2SA H 0.4338 0.2342 0.4348 0.089 Uiso 0.150(4) 1 calc PR C 3
H2SB H 0.3917 0.3359 0.4053 0.089 Uiso 0.150(4) 1 calc PR C 3
C1Z C 0.4361(14) 0.413(2) 0.4433(5) 0.082(8) Uiso 0.26(2) 1 d P D 4

loop_
_atom_site_aniso_label
_atom_site_aniso_U_11
_atom_site_aniso_U_22
_atom_site_aniso_U_33
_atom_site_aniso_U_23
_atom_site_aniso_U_13
_atom_site_aniso_U_12
Fe1 0.02637(17) 0.0435(2) 0.03018(18) -0.00025(15) -0.00226(12) -0.00340(14)
O1 0.0272(8) 0.0529(12) 0.0350(9) 0.0044(8) -0.0033(7) -0.0049(8)
O1A 0.0272(8) 0.0529(12) 0.0350(9) 0.0044(8) -0.0033(7) -0.0049(8)
N1 0.0294(8) 0.0386(10) 0.0288(8) 0.0014(8) -0.0028(7) -0.0032(8)
N2 0.0277(8) 0.0424(11) 0.0270(8) 0.0003(8) -0.0008(7) -0.0014(8)
N3 0.0263(8) 0.0505(12) 0.0310(9) -0.0021(8) -0.0007(7) -0.0011(8)
N4 0.0264(8) 0.0452(11) 0.0292(9) -0.0020(8) -0.0024(7) -0.0023(8)
N5 0.0277(8) 0.0419(10) 0.0268(8) -0.0004(8) -0.0028(7) -0.0027(8)
N6 0.0252(8) 0.0424(11) 0.0288(9) -0.0003(8) -0.0035(7) -0.0027(7)
N7 0.0338(11) 0.0556(15) 0.0319(11) 0.0062(11) -0.0013(9) -0.0062(10)
N7A 0.0338(11) 0.0556(15) 0.0319(11) 0.0062(11) -0.0013(9) -0.0062(10)
C1 0.0337(11) 0.0453(13) 0.0285(10) -0.0025(9) -0.0028(8) 0.0011(10)
C2 0.0347(11) 0.0521(15) 0.0327(11) -0.0066(10) 0.0017(9) 0.0030(10)
C3 0.0315(11) 0.0507(14) 0.0335(11) 0.0002(10) 0.0003(9) 0.0020(10)
C4 0.0288(10) 0.0432(13) 0.0318(10) -0.0009(9) -0.0004(8) -0.0039(9)
C5 0.0339(10) 0.0458(13) 0.0288(10) 0.0034(9) 0.0007(8) -0.0025(10)
C6 0.0311(10) 0.0417(13) 0.0285(10) 0.0021(9) -0.0011(8) -0.0011(9)
C7 0.0298(10) 0.0465(13) 0.0297(10) 0.0033(10) 0.0036(8) 0.0016(9)
C8 0.0325(11) 0.0410(13) 0.0385(11) 0.0028(10) 0.0022(9) 0.0032(9)
C9 0.0346(11) 0.0388(12) 0.0333(11) 0.0030(9) 0.0033(8) 0.0006(9)
C10 0.0324(11) 0.0481(14) 0.0336(11) -0.0073(10) -0.0033(9) 0.0031(10)
C11 0.0406(12) 0.0464(14) 0.0364(12) -0.0042(10) -0.0045(9) -0.0013(10)
C12 0.0415(13) 0.0505(15) 0.0488(14) -0.0052(12) -0.0047(11) -0.0035(11)
C13 0.0373(12) 0.0609(17) 0.0478(14) -0.0166(13) -0.0113(11) 0.0038(12)
C14 0.0406(12) 0.0712(19) 0.0346(12) -0.0134(12) -0.0065(10) 0.0094(12)
C15 0.0376(11) 0.0615(17) 0.0334(11) -0.0074(11) -0.0008(9) 0.0042(11)
C16 0.0317(11) 0.050(2) 0.0396(13) -0.0034(16) 0.0013(9) 0.0009(14)
C16A 0.0317(11) 0.050(2) 0.0396(13) -0.0034(16) 0.0013(9) 0.0009(14)
C17 0.0350(13) 0.071(2) 0.0406(16) -0.0002(15) 0.0034(12) 0.0053(14)
C17A 0.0350(13) 0.071(2) 0.0406(16) -0.0002(15) 0.0034(12) 0.0053(14)
C18 0.0393(15) 0.086(3) 0.056(2) 0.0015(19) 0.0134(15) 0.0044(16)
C18A 0.0393(15) 0.086(3) 0.056(2) 0.0015(19) 0.0134(15) 0.0044(16)
C19 0.0308(13) 0.092(3) 0.0645(19) 0.002(3) 0.0027(13) 0.005(2)
C19A 0.0308(13) 0.092(3) 0.0645(19) 0.002(3) 0.0027(13) 0.005(2)
C20 0.0333(14) 0.077(2) 0.0572(18) 0.0036(17) -0.0072(13) -0.0006(15)
C20A 0.0333(14) 0.077(2) 0.0572(18) 0.0036(17) -0.0072(13) -0.0006(15)
C21 0.0345(13) 0.063(2) 0.0416(15) 0.0004(14) -0.0019(11) 0.0028(13)
C21A 0.0345(13) 0.063(2) 0.0416(15) 0.0004(14) -0.0019(11) 0.0028(13)
C22 0.0344(11) 0.0587(16) 0.0301(11) -0.0046(10) 0.0027(9) -0.0118(11)
C23 0.0326(12) 0.087(2) 0.0359(12) 0.0063(13) -0.0023(9) -0.0091(13)
C24 0.0347(14) 0.154(4) 0.0414(15) 0.0080(19) -0.0041(11) -0.0205(19)
C25 0.056(2) 0.163(5) 0.0489(17) -0.025(2) 0.0065(15) -0.059(3)
C26 0.076(2) 0.099(3) 0.066(2) -0.033(2) 0.0241(18) -0.052(2)
C27 0.0531(15) 0.0639(19) 0.0497(15) -0.0135(14) 0.0133(12) -0.0209(14)
C28 0.0266(19) 0.0543(18) 0.0249(15) 0.0011(12) 0.0027(13) -0.0024(14)
C28A 0.0266(19) 0.0543(18) 0.0249(15) 0.0011(12) 0.0027(13) -0.0024(14)
C29 0.041(2) 0.0627(19) 0.0330(14) 0.0049(13) -0.0009(14) 0.0082(15)
C29A 0.041(2) 0.0627(19) 0.0330(14) 0.0049(13) -0.0009(14) 0.0082(15)
C30 0.039(3) 0.097(3) 0.0324(19) 0.0078(17) -0.0010(16) 0.0133(19)
C30A 0.039(3) 0.097(3) 0.0324(19) 0.0078(17) -0.0010(16) 0.0133(19)
C31 0.034(2) 0.118(3) 0.0269(18) -0.0021(19) -0.0029(13) -0.013(2)
C31A 0.034(2) 0.118(3) 0.0269(18) -0.0021(19) -0.0029(13) -0.013(2)
C32 0.054(2) 0.094(3) 0.0308(17) -0.0067(17) 0.0020(13) -0.033(2)
C32A 0.054(2) 0.094(3) 0.0308(17) -0.0067(17) 0.0020(13) -0.033(2)
C33 0.0457(19) 0.063(2) 0.0293(15) -0.0009(14) 0.0031(12) -0.0122(16)
C33A 0.0457(19) 0.063(2) 0.0293(15) -0.0009(14) 0.0031(12) -0.0122(16)
C34 0.0308(10) 0.0453(13) 0.0320(11) 0.0039(10) -0.0007(8) 0.0008(9)
C35 0.0342(11) 0.0475(14) 0.0321(11) 0.0045(10) -0.0029(9) 0.0016(10)
C36 0.0440(13) 0.0515(15) 0.0369(12) 0.0022(11) -0.0063(10) -0.0004(11)
C37 0.0368(12) 0.0646(18) 0.0505(15) 0.0002(13) -0.0110(11) -0.0058(12)
C38 0.0297(11) 0.074(2) 0.0638(17) -0.0056(15) -0.0025(11) 0.0060(12)
C39 0.0340(12) 0.0597(17) 0.0472(14) -0.0079(12) 0.0001(10) 0.0033(11)
C40 0.0327(18) 0.0414(16) 0.0379(12) -0.0026(11) 0.0063(11) -0.0008(13)
C40A 0.0327(18) 0.0414(16) 0.0379(12) -0.0026(11) 0.0063(11) -0.0008(13)
C41 0.037(2) 0.0429(18) 0.055(2) 0.0038(15) 0.0040(14) 0.0027(15)
C41A 0.037(2) 0.0429(18) 0.055(2) 0.0038(15) 0.0040(14) 0.0027(15)
C42 0.045(2) 0.0388(18) 0.071(3) -0.0025(16) 0.0146(16) -0.0031(15)
C42A 0.045(2) 0.0388(18) 0.071(3) -0.0025(16) 0.0146(16) -0.0031(15)
C43 0.0573(19) 0.0495(17) 0.0637(18) -0.0155(14) 0.0091(14) -0.0137(15)
C43A 0.0573(19) 0.0495(17) 0.0637(18) -0.0155(14) 0.0091(14) -0.0137(15)
C44 0.067(3) 0.065(3) 0.0458(19) -0.0078(16) -0.0081(17) -0.017(2)
C44A 0.067(3) 0.065(3) 0.0458(19) -0.0078(16) -0.0081(17) -0.017(2)
C45 0.058(2) 0.0468(19) 0.0392(16) -0.0007(13) -0.0040(14) -0.0107(16)
C45A 0.058(2) 0.0468(19) 0.0392(16) -0.0007(13) -0.0040(14) -0.0107(16)
C46 0.0279(11) 0.0457(15) 0.0322(12) -0.0008(11) -0.0028(9) -0.0010(10)
C46A 0.0279(11) 0.0457(15) 0.0322(12) -0.0008(11) -0.0028(9) -0.0010(10)
C47 0.0317(11) 0.0505(19) 0.028(2) 0.0039(16) -0.0015(10) -0.0028(12)
C47A 0.0317(11) 0.0505(19) 0.028(2) 0.0039(16) -0.0015(10) -0.0028(12)
C48 0.0327(12) 0.0563(18) 0.0324(13) 0.0040(12) -0.0036(10) -0.0033(12)
C48A 0.0327(12) 0.0563(18) 0.0324(13) 0.0040(12) -0.0036(10) -0.0033(12)
C49 0.0332(12) 0.0522(19) 0.037(2) 0.0001(13) -0.0038(11) -0.0037(12)
C49A 0.0332(12) 0.0522(19) 0.037(2) 0.0001(13) -0.0038(11) -0.0037(12)
C50 0.0290(12) 0.0496(16) 0.0388(13) -0.0003(12) 0.0003(10) -0.0058(11)
C50A 0.0290(12) 0.0496(16) 0.0388(13) -0.0003(12) 0.0003(10) -0.0058(11)
C51 0.0303(12) 0.0474(16) 0.0350(13) 0.0005(11) -0.0003(10) -0.0020(11)
C51A 0.0303(12) 0.0474(16) 0.0350(13) 0.0005(11) -0.0003(10) -0.0020(11)
C52 0.0325(14) 0.081(3) 0.0451(14) 0.0087(19) -0.0094(11) -0.0093(17)
C52A 0.0325(14) 0.081(3) 0.0451(14) 0.0087(19) -0.0094(11) -0.0093(17)
C53 0.069(2) 0.097(3) 0.068(2) 0.003(2) -0.0214(19) -0.034(2)
C53A 0.069(2) 0.097(3) 0.068(2) 0.003(2) -0.0214(19) -0.034(2)
C54 0.0319(14) 0.120(4) 0.065(2) 0.020(3) -0.0007(13) 0.011(2)
C54A 0.0319(14) 0.120(4) 0.065(2) 0.020(3) -0.0007(13) 0.011(2)
C55 0.0398(16) 0.103(3) 0.0513(18) 0.0151(19) -0.0153(14) -0.0096(18)
C55A 0.0398(16) 0.103(3) 0.0513(18) 0.0151(19) -0.0153(14) -0.0096(18)
C56 0.0290(12) 0.0549(18) 0.0374(13) 0.0061(12) -0.0006(10) -0.0016(12)
C56A 0.0290(12) 0.0549(18) 0.0374(13) 0.0061(12) -0.0006(10) -0.0016(12)
C57 0.0445(16) 0.054(2) 0.0407(16) 0.0105(15) 0.0012(13) -0.0030(14)
C57A 0.0445(16) 0.054(2) 0.0407(16) 0.0105(15) 0.0012(13) -0.0030(14)
C58 0.0379(15) 0.054(2) 0.0487(17) 0.0124(16) 0.0021(12) 0.0018(16)
C58A 0.0379(15) 0.054(2) 0.0487(17) 0.0124(16) 0.0021(12) 0.0018(16)
C59 0.0412(14) 0.0612(19) 0.0360(13) 0.0030(13) 0.0016(11) -0.0059(13)
C59A 0.0412(14) 0.0612(19) 0.0360(13) 0.0030(13) 0.0016(11) -0.0059(13)
B1 0.0277(11) 0.0424(14) 0.0261(11) -0.0010(10) -0.0024(9) -0.0019(10)
Cl1X 0.111(6) 0.123(6) 0.099(6) -0.023(4) 0.021(6) 0.016(5)
Cl1Y 0.136(8) 0.099(4) 0.074(4) -0.011(3) 0.051(5) -0.030(4)
Cl1Z 0.070(5) 0.067(6) 0.068(5) -0.007(4) 0.008(4) 0.014(4)
Cl2X 0.056(3) 0.083(4) 0.109(5) -0.028(2) 0.006(3) 0.016(2)
Cl2Y 0.136(7) 0.277(13) 0.083(4) -0.040(5) 0.062(4) -0.071(7)
C1X 0.063(4) 0.096(5) 0.067(4) 0.013(3) 0.001(3) 0.010(3)
C1Y 0.097(11) 0.33(3) 0.073(10) -0.038(14) 0.047(9) -0.097(17)
Cl3 0.0506(16) 0.074(2) 0.080(3) 0.029(2) 0.0219(18) 0.0174(16)
Cl4 0.092(3) 0.100(3) 0.093(3) -0.012(2) 0.019(2) 0.018(2)
C2S 0.049(7) 0.101(12) 0.20(2) -0.018(10) 0.039(9) -0.018(7)
Cl3A 0.21(2) 0.30(3) 0.25(2) -0.14(2) 0.001(18) -0.10(2)
Cl4A 0.148(13) 0.102(11) 0.25(2) 0.036(11) 0.010(12) -0.009(10)
Cl3B 0.095(7) 0.168(15) 0.084(8) -0.018(7) 0.004(6) 0.064(8)
Cl4B 0.057(4) 0.134(7) 0.076(4) 0.028(4) 0.000(3) -0.004(4)

loop_
_atom_type_symbol
_atom_type_description
_atom_type_scat_dispersion_real
_atom_type_scat_dispersion_imag
_atom_type_scat_source
C C 0.0181 0.0091 'International Tables Vol C Tables 4.2.6.8 and 6.1.1.4'
H H 0.0000 0.0000 'International Tables Vol C Tables 4.2.6.8 and 6.1.1.4'
B B 0.0090 0.0039 'International Tables Vol C Tables 4.2.6.8 and 6.1.1.4'
Cl Cl 0.3639 0.7018 'International Tables Vol C Tables 4.2.6.8 and 6.1.1.4'
Fe Fe -1.1336 3.1974 'International Tables Vol C Tables 4.2.6.8 and 6.1.1.4'
N N 0.0311 0.0180 'International Tables Vol C Tables 4.2.6.8 and 6.1.1.4'
O O 0.0492 0.0322 'International Tables Vol C Tables 4.2.6.8 and 6.1.1.4'

loop_
_exptl_crystal_face_index_h
_exptl_crystal_face_index_k
_exptl_crystal_face_index_l
_exptl_crystal_face_perp_dist
_exptl_oxdiff_crystal_face_indexfrac_h
_exptl_oxdiff_crystal_face_indexfrac_k
_exptl_oxdiff_crystal_face_indexfrac_l
_exptl_oxdiff_crystal_face_x
_exptl_oxdiff_crystal_face_y
_exptl_oxdiff_crystal_face_z
-10 0 2 0.0364 -10.0000 -0.0000 2.0000 -0.0701 1.0176 -0.1508
10 0 -2 0.0364 10.0000 0.0000 -2.0000 0.0701 -1.0176 0.1508
-8 0 13 0.0302 -8.0000 0.0000 13.0000 -0.3656 0.8607 0.2245
8 0 -13 0.0302 8.0000 -0.0000 -13.0000 0.3656 -0.8607 -0.2245
0 6 -1 0.2567 0.0000 6.0000 -1.0000 0.7207 0.1327 0.5733
0 -6 1 0.2972 -0.0000 -6.0000 1.0000 -0.7207 -0.1327 -0.5733
2 0 24 0.0796 2.0000 0.0000 24.0000 -0.6484 -0.1037 0.7691
-2 0 -24 0.0986 -2.0000 -0.0000 -24.0000 0.6484 0.1037 -0.7691

loop_
_geom_angle_atom_site_label_1
_geom_angle_atom_site_label_2
_geom_angle_atom_site_label_3
_geom_angle
O1 Fe1 O1A 92.0(3)
O1 Fe1 N1 94.16(7)
O1 Fe1 N5 173.93(8)
O1A Fe1 N5 90.4(3)
N1 Fe1 O1A 170.0(3)
N1 Fe1 N5 82.76(7)
N3 Fe1 O1 95.62(7)
N3 Fe1 O1A 93.9(3)
N3 Fe1 N1 93.44(7)
N3 Fe1 N5 89.80(7)
N7 Fe1 O1 79.52(8)
N7 Fe1 O1A 35.0(3)
N7 Fe1 N1 138.99(9)
N7 Fe1 N3 127.37(9)
N7 Fe1 N5 99.36(8)
N7 Fe1 N7A 48.4(4)
N7A Fe1 O1 42.5(4)
N7A Fe1 O1A 78.2(5)
N7A Fe1 N1 101.1(4)
N7A Fe1 N3 136.0(4)
N7A Fe1 N5 132.8(4)
C46 O1 Fe1 112.55(16)
Fe1 O1A H7 93.7(15)
C46A O1A Fe1 112.8(9)
C46A O1A H7 64.2(16)
N2 N1 Fe1 114.99(14)
C9 N1 Fe1 136.72(15)
C9 N1 N2 107.49(18)
N1 N2 B1 120.03(17)
C7 N2 N1 109.20(19)
C7 N2 B1 130.36(19)
N4 N3 Fe1 115.70(13)
C3 N3 Fe1 137.46(15)
C3 N3 N4 106.70(18)
N3 N4 B1 120.53(17)
C1 N4 N3 109.47(17)
C1 N4 B1 129.75(18)
N6 N5 Fe1 112.81(12)
C6 N5 Fe1 140.36(14)
C6 N5 N6 106.18(17)
N5 N6 B1 121.09(17)
C4 N6 N5 109.87(17)
C4 N6 B1 128.87(18)
Fe1 N7 H7 129(2)
C47 N7 Fe1 116.1(2)
C47 N7 H7 115(2)
Fe1 N7A H7A 122.2
C47A N7A Fe1 115.7(12)
C47A N7A H7A 122.2
N4 C1 C2 108.1(2)
N4 C1 C10 124.9(2)
C2 C1 C10 127.0(2)
C1 C2 H2 127.1
C1 C2 C3 105.8(2)
C3 C2 H2 127.1
N3 C3 C2 109.92(19)
N3 C3 C16 124.3(2)
N3 C3 C16A 119.5(8)
C2 C3 C16 125.7(2)
C2 C3 C16A 129.7(9)
C16 C3 C16A 11.7(11)
N6 C4 C5 108.00(18)
N6 C4 C22 124.55(19)
C5 C4 C22 127.4(2)
C4 C5 H5 127.5
C4 C5 C6 105.1(2)
C6 C5 H5 127.5
N5 C6 C5 110.84(19)
N5 C6 C28 123.0(3)
N5 C6 C28A 119.4(15)
C5 C6 C28 126.0(3)
C5 C6 C28A 129.4(15)
C28 C6 C28A 10.3(16)
N2 C7 C8 108.07(19)
N2 C7 C34 123.1(2)
C8 C7 C34 128.8(2)
C7 C8 H8 127.2
C7 C8 C9 105.7(2)
C9 C8 H8 127.2
N1 C9 C8 109.6(2)
N1 C9 C40 120.6(3)
N1 C9 C40A 126.0(16)
C8 C9 C40 129.8(3)
C8 C9 C40A 124.2(16)
C40 C9 C40A 7(2)
C11 C10 C1 122.5(2)
C11 C10 C15 119.2(2)
C15 C10 C1 118.3(2)
C10 C11 H11 119.8
C12 C11 C10 120.5(2)
C12 C11 H11 119.8
C11 C12 H12 120.0
C13 C12 C11 120.1(3)
C13 C12 H12 120.0
C12 C13 H13 120.1
C12 C13 C14 119.7(2)
C14 C13 H13 120.1
C13 C14 H14 119.8
C15 C14 C13 120.4(2)
C15 C14 H14 119.8
C10 C15 H15 119.9
C14 C15 C10 120.2(2)
C14 C15 H15 119.9
C17 C16 C3 119.2(3)
C17 C16 C21 119.0(3)
C21 C16 C3 121.8(3)
C17A C16A C3 115.1(15)
C17A C16A C21A 119.7(19)
C21A C16A C3 125.2(16)
C16 C17 H17 119.7
C18 C17 C16 120.7(3)
C18 C17 H17 119.7
C16A C17A H17A 119.3
C16A C17A C18A 121.4(18)
C18A C17A H17A 119.3
C17 C18 H18 119.9
C19 C18 C17 120.1(3)
C19 C18 H18 119.9
C17A C18A H18A 121.0
C19A C18A C17A 117.9(18)
C19A C18A H18A 121.0
C18 C19 H19 120.2
C18 C19 C20 119.7(3)
C20 C19 H19 120.2
C18A C19A H19A 118.8
C18A C19A C20A 122.3(19)
C20A C19A H19A 118.8
C19 C20 H20 119.6
C19 C20 C21 120.9(3)
C21 C20 H20 119.6
C19A C20A H20A 120.2
C19A C20A C21A 119.7(17)
C21A C20A H20A 120.2
C16 C21 H21 120.2
C20 C21 C16 119.5(3)
C20 C21 H21 120.2
C16A C21A C20A 118.7(17)
C16A C21A H21A 120.6
C20A C21A H21A 120.6
C23 C22 C4 121.7(3)
C23 C22 C27 119.8(2)
C27 C22 C4 118.4(2)
C22 C23 H23 120.1
C22 C23 C24 119.8(3)
C24 C23 H23 120.1
C23 C24 H24 119.9
C25 C24 C23 120.1(4)
C25 C24 H24 119.9
C24 C25 H25 120.0
C26 C25 C24 120.0(3)
C26 C25 H25 120.0
C25 C26 H26 119.7
C25 C26 C27 120.7(4)
C27 C26 H26 119.7
C22 C27 H27 120.2
C26 C27 C22 119.6(3)
C26 C27 H27 120.2
C29 C28 C6 119.5(4)
C33 C28 C6 121.9(4)
C33 C28 C29 118.5(4)
C29A C28A C6 123(3)
C33A C28A C6 118(3)
C33A C28A C29A 119(2)
C28 C29 H29 119.8
C30 C29 C28 120.5(4)
C30 C29 H29 119.8
C28A C29A H29A 120.0
C30A C29A C28A 120(2)
C30A C29A H29A 120.0
C29 C30 H30 119.9
C29 C30 C31 120.2(4)
C31 C30 H30 119.9
C29A C30A H30A 120.2
C31A C30A C29A 120(2)
C31A C30A H30A 120.2
C30 C31 H31 120.1
C32 C31 C30 119.8(3)
C32 C31 H31 120.1
C30A C31A H31A 119.6
C32A C31A C30A 121(2)
C32A C31A H31A 119.6
C31 C32 H32 119.8
C31 C32 C33 120.4(4)
C33 C32 H32 119.8
C31A C32A H32A 120.4
C31A C32A C33A 119(2)
C33A C32A H32A 120.4
C28 C33 C32 120.6(4)
C28 C33 H33 119.7
C32 C33 H33 119.7
C28A C33A C32A 121(2)
C28A C33A H33A 119.5
C32A C33A H33A 119.5
C35 C34 C7 121.7(2)
C35 C34 C39 119.0(2)
C39 C34 C7 119.3(2)
C34 C35 H35 119.6
C36 C35 C34 120.8(2)
C36 C35 H35 119.6
C35 C36 H36 120.1
C37 C36 C35 119.7(2)
C37 C36 H36 120.1
C36 C37 H37 120.0
C38 C37 C36 120.0(2)
C38 C37 H37 120.0
C37 C38 H38 119.8
C37 C38 C39 120.5(2)
C39 C38 H38 119.8
C34 C39 H39 120.0
C38 C39 C34 119.9(2)
C38 C39 H39 120.0
C41 C40 C9 120.2(4)
C41 C40 C45 118.5(4)
C45 C40 C9 121.2(4)
C41A C40A C9 119(2)
C41A C40A C45A 119(2)
C45A C40A C9 122(2)
C40 C41 H41 119.7
C40 C41 C42 120.6(4)
C42 C41 H41 119.7
C40A C41A H41A 119.9
C42A C41A C40A 120(2)
C42A C41A H41A 119.9
C41 C42 H42 119.7
C43 C42 C41 120.5(4)
C43 C42 H42 119.7
C41A C42A H42A 119.9
C43A C42A C41A 120(2)
C43A C42A H42A 119.9
C42 C43 H43 120.1
C42 C43 C44 119.7(4)
C44 C43 H43 120.1
C42A C43A H43A 119.7
C42A C43A C44A 121(2)
C44A C43A H43A 119.7
C43 C44 H44 119.8
C43 C44 C45 120.3(4)
C45 C44 H44 119.8
C43A C44A H44A 120.3
C45A C44A C43A 119(2)
C45A C44A H44A 120.3
C40 C45 H45 119.9
C44 C45 C40 120.3(3)
C44 C45 H45 119.9
C40A C45A H45A 119.7
C44A C45A C40A 120.5(19)
C44A C45A H45A 119.7
O1 C46 C47 117.2(2)
O1 C46 C51 123.8(2)
C51 C46 C47 119.0(2)
O1A C46A H7 64.1(15)
O1A C46A C47A 116.4(12)
O1A C46A C51A 125.1(12)
C47A C46A H7 95(2)
C51A C46A H7 115.9(18)
C51A C46A C47A 118.1(11)
N7 C47 C46 114.6(3)
N7 C47 C48 125.9(3)
C48 C47 C46 119.4(3)
N7A C47A C46A 114.4(15)
N7A C47A C48A 123.6(18)
C48A C47A C46A 118.1(16)
C47 C48 H48 119.4
C49 C48 C47 121.1(3)
C49 C48 H48 119.4
C47A C48A H48A 119.8
C49A C48A C47A 120.4(15)
C49A C48A H48A 119.8
C48 C49 C50 118.8(3)
C48 C49 C52 122.6(3)
C50 C49 C52 118.6(3)
C48A C49A C50A 118.4(14)
C48A C49A C52A 123.0(15)
C50A C49A C52A 117.9(14)
C49 C50 H50 117.8
C51 C50 C49 124.4(3)
C51 C50 H50 117.8
C49A C50A H50A 117.9
C51A C50A C49A 124.2(13)
C51A C50A H50A 117.9
C46 C51 C56 120.4(2)
C50 C51 C46 117.1(2)
C50 C51 C56 122.5(2)
C46A C51A C56A 119.6(11)
C50A C51A C46A 117.8(12)
C50A C51A C56A 122.6(12)
C53 C52 C49 110.0(3)
C53 C52 C54 109.4(3)
C54 C52 C49 108.4(3)
C55 C52 C49 112.5(3)
C55 C52 C53 108.1(3)
C55 C52 C54 108.3(3)
C49A C52A C54A 106.0(17)
C53A C52A C49A 113.1(17)
C53A C52A C54A 108.5(17)
C55A C52A C49A 115.0(15)
C55A C52A C53A 107.3(17)
C55A C52A C54A 106.6(18)
C52A C53A H53D 109.5
C52A C53A H53E 109.5
C52A C53A H53F 109.5
H53D C53A H53E 109.5
H53D C53A H53F 109.5
H53E C53A H53F 109.5
C52A C54A H54D 109.5
C52A C54A H54E 109.5
C52A C54A H54F 109.5
H54D C54A H54E 109.5
H54D C54A H54F 109.5
H54E C54A H54F 109.5
C52A C55A H55D 109.5
C52A C55A H55E 109.5
C52A C55A H55F 109.5
H55D C55A H55E 109.5
H55D C55A H55F 109.5
H55E C55A H55F 109.5
C51 C56 C57 112.5(2)
C51 C56 C58 110.0(2)
C51 C56 C59 108.8(3)
C57 C56 C58 107.1(3)
C57 C56 C59 108.2(3)
C59 C56 C58 110.3(2)
C51A C56A C57A 111.6(13)
C51A C56A C58A 111.4(18)
C51A C56A C59A 110.7(13)
C57A C56A C58A 105.9(18)
C59A C56A C57A 105.8(14)
C59A C56A C58A 111.2(19)
C56A C57A H57D 109.5
C56A C57A H57E 109.5
C56A C57A H57F 109.5
H57D C57A H57E 109.5
H57D C57A H57F 109.5
H57E C57A H57F 109.5
C56A C58A H58D 109.5
C56A C58A H58E 109.5
C56A C58A H58F 109.5
H58D C58A H58E 109.5
H58D C58A H58F 109.5
H58E C58A H58F 109.5
C56A C59A H59D 109.5
C56A C59A H59E 109.5
C56A C59A H59F 109.5
H59D C59A H59E 109.5
H59D C59A H59F 109.5
H59E C59A H59F 109.5
N2 B1 N4 110.01(18)
N2 B1 N6 108.99(18)
N2 B1 H1 109.5
N4 B1 H1 109.5
N6 B1 N4 109.19(18)
N6 B1 H1 109.5
Cl1Y Cl1X Cl1Z 90.0(14)
Cl1Y Cl1X C1X 91.6(9)
Cl1Y Cl1X C1Y 75.1(10)
Cl1Z Cl1X C1Y 59.4(10)
C1X Cl1X Cl1Z 87.5(9)
C1X Cl1X C1Y 33.4(8)
Cl1X Cl1Y Cl1Z 53.4(10)
Cl1X Cl1Y C1X 51.6(6)
Cl1X Cl1Y C1Y 76.1(10)
Cl1Z Cl1Y C1Y 56.3(11)
C1X Cl1Y Cl1Z 66.5(7)
C1X Cl1Y C1Y 35.7(6)
Cl1X Cl1Z Cl1Y 36.6(6)
Cl1X Cl1Z C1X 45.3(6)
Cl1X Cl1Z C1Y 79.6(10)
Cl1Y Cl1Z C1X 56.5(5)
Cl1Y Cl1Z C1Y 71.3(9)
C1Y Cl1Z C1X 37.9(7)
C1X Cl2X C1Y 38.8(6)
C1X Cl2Y C1Y 41.2(6)
Cl1X C1X Cl1Y 36.9(5)
Cl1X C1X Cl1Z 47.2(6)
Cl1X C1X Cl2X 170.4(9)
Cl1X C1X Cl2Y 169.8(14)
Cl1Y C1X Cl1Z 57.0(6)
Cl2X C1X Cl1Y 142.6(8)
Cl2X C1X Cl1Z 142.4(7)
Cl2Y C1X Cl1Y 153.2(11)
Cl2Y C1X Cl1Z 130.3(10)
Cl2Y C1X Cl2X 14.8(9)
C1Y C1X Cl1X 108.8(15)
C1Y C1X Cl1Y 88.2(11)
C1Y C1X Cl1Z 67.8(16)
C1Y C1X Cl2X 79.8(14)
C1Y C1X Cl2Y 75.1(12)
Cl1Y C1Y Cl1X 28.8(3)
Cl1Z C1Y Cl1X 41.1(6)
Cl1Z C1Y Cl1Y 52.3(8)
Cl1Z C1Y Cl2X 131.9(12)
Cl2X C1Y Cl1X 99.1(10)
Cl2X C1Y Cl1Y 109.0(12)
Cl2Y C1Y Cl1X 101.0(11)
Cl2Y C1Y Cl1Y 116.5(12)
Cl2Y C1Y Cl1Z 126.8(15)
Cl2Y C1Y Cl2X 12.9(8)
C1X C1Y Cl1X 37.8(9)
C1X C1Y Cl1Y 56.1(9)
C1X C1Y Cl1Z 74.3(13)
C1X C1Y Cl2X 61.4(12)
C1X C1Y Cl2Y 63.7(12)
Cl3 C2S H2SE 109.5
Cl3 C2S H2SF 109.5
Cl4 C2S Cl3 110.7(9)
Cl4 C2S H2SE 109.5
Cl4 C2S H2SF 109.5
H2SE C2S H2SF 108.1
Cl3A C2SA H2SC 110.7
Cl3A C2SA H2SD 110.7
Cl4A C2SA Cl3A 105.3(17)
Cl4A C2SA H2SC 110.7
Cl4A C2SA H2SD 110.7
H2SC C2SA H2SD 108.8
Cl3B C2SB H2SA 110.2
Cl3B C2SB H2SB 110.2
Cl4B C2SB Cl3B 107.8(13)
Cl4B C2SB H2SA 110.2
Cl4B C2SB H2SB 110.2
H2SA C2SB H2SB 108.5

loop_
_geom_bond_atom_site_label_1
_geom_bond_atom_site_label_2
_geom_bond_distance
Fe1 O1 2.0950(18)
Fe1 O1A 2.127(11)
Fe1 N1 2.1076(18)
Fe1 N3 2.0871(19)
Fe1 N5 2.2160(18)
Fe1 N7 1.982(2)
Fe1 N7A 1.996(15)
O1 C46 1.285(3)
O1A H7 1.47(4)
O1A C46A 1.284(14)
N1 C9 1.338(3)
N2 N1 1.368(2)
N2 C7 1.356(3)
N2 B1 1.540(3)
N3 C3 1.346(3)
N4 N3 1.373(2)
N4 C1 1.355(3)
N4 B1 1.552(3)
N5 C6 1.343(3)
N6 N5 1.369(2)
N6 C4 1.360(3)
N6 B1 1.550(3)
N7 H7 0.93(3)
N7 C47 1.328(4)
N7A H7A 0.8800
N7A C47A 1.326(16)
C1 C2 1.381(3)
C1 C10 1.479(3)
C2 H2 0.9500
C2 C3 1.392(3)
C3 C16 1.468(4)
C3 C16A 1.55(2)
C4 C5 1.384(3)
C4 C22 1.477(3)
C5 H5 0.9500
C5 C6 1.394(3)
C6 C28 1.474(5)
C6 C28A 1.51(3)
C7 C8 1.383(3)
C7 C34 1.476(3)
C8 H8 0.9500
C8 C9 1.398(3)
C9 C40 1.477(5)
C9 C40A 1.48(3)
C10 C11 1.394(3)
C10 C15 1.395(3)
C11 H11 0.9500
C11 C12 1.388(3)
C12 H12 0.9500
C12 C13 1.387(4)
C13 H13 0.9500
C13 C14 1.389(4)
C14 H14 0.9500
C14 C15 1.389(3)
C15 H15 0.9500
C16 C17 1.387(5)
C16 C21 1.393(5)
C16A C17A 1.372(17)
C16A C21A 1.400(18)
C17 H17 0.9500
C17 C18 1.387(4)
C17A H17A 0.9500
C17A C18A 1.409(16)
C18 H18 0.9500
C18 C19 1.374(6)
C18A H18A 0.9500
C18A C19A 1.359(18)
C19 H19 0.9500
C19 C20 1.375(6)
C19A H19A 0.9500
C19A C20A 1.376(18)
C20 H20 0.9500
C20 C21 1.392(4)
C20A H20A 0.9500
C20A C21A 1.406(16)
C21 H21 0.9500
C21A H21A 0.9500
C22 C23 1.387(4)
C22 C27 1.396(4)
C23 H23 0.9500
C23 C24 1.390(4)
C24 H24 0.9500
C24 C25 1.388(6)
C25 H25 0.9500
C25 C26 1.371(6)
C26 H26 0.9500
C26 C27 1.386(4)
C27 H27 0.9500
C28 C29 1.395(4)
C28 C33 1.376(4)
C28A C29A 1.394(17)
C28A C33A 1.363(17)
C29 H29 0.9500
C29 C30 1.377(4)
C29A H29A 0.9500
C29A C30A 1.377(17)
C30 H30 0.9500
C30 C31 1.381(5)
C30A H30A 0.9500
C30A C31A 1.377(18)
C31 H31 0.9500
C31 C32 1.361(5)
C31A H31A 0.9500
C31A C32A 1.347(18)
C32 H32 0.9500
C32 C33 1.391(4)
C32A H32A 0.9500
C32A C33A 1.397(17)
C33 H33 0.9500
C33A H33A 0.9500
C34 C35 1.389(3)
C34 C39 1.398(3)
C35 H35 0.9500
C35 C36 1.388(3)
C36 H36 0.9500
C36 C37 1.384(4)
C37 H37 0.9500
C37 C38 1.382(4)
C38 H38 0.9500
C38 C39 1.387(4)
C39 H39 0.9500
C40 C41 1.387(4)
C40 C45 1.391(5)
C40A C41A 1.389(18)
C40A C45A 1.391(17)
C41 H41 0.9500
C41 C42 1.389(4)
C41A H41A 0.9500
C41A C42A 1.388(17)
C42 H42 0.9500
C42 C43 1.362(6)
C42A H42A 0.9500
C42A C43A 1.363(18)
C43 H43 0.9500
C43 C44 1.382(7)
C43A H43A 0.9500
C43A C44A 1.386(18)
C44 H44 0.9500
C44 C45 1.388(4)
C44A H44A 0.9500
C44A C45A 1.385(17)
C45 H45 0.9500
C45A H45A 0.9500
C46 C47 1.469(5)
C46 C51 1.440(4)
C46A H7 1.47(4)
C46A C47A 1.473(18)
C46A C51A 1.444(14)
C47 C48 1.413(4)
C47A C48A 1.432(16)
C48 H48 0.9500
C48 C49 1.363(4)
C48A H48A 0.9500
C48A C49A 1.356(16)
C49 C50 1.427(4)
C49 C52 1.538(4)
C49A C50A 1.433(16)
C49A C52A 1.539(16)
C50 H50 0.9500
C50 C51 1.375(4)
C50A H50A 0.9500
C50A C51A 1.369(14)
C51 C56 1.527(4)
C51A C56A 1.519(15)
C52 C53 1.528(6)
C52 C54 1.537(5)
C52 C55 1.522(5)
C52A C53A 1.532(18)
C52A C54A 1.540(17)
C52A C55A 1.529(18)
C53 H53A 0.9800
C53 H53B 0.9800
C53 H53C 0.9800
C53A H53D 0.9800
C53A H53E 0.9800
C53A H53F 0.9800
C54 H54A 0.9800
C54 H54B 0.9800
C54 H54C 0.9800
C54A H54D 0.9800
C54A H54E 0.9800
C54A H54F 0.9800
C55 H55A 0.9800
C55 H55B 0.9800
C55 H55C 0.9800
C55A H55D 0.9800
C55A H55E 0.9800
C55A H55F 0.9800
C56 C57 1.530(5)
C56 C58 1.545(4)
C56 C59 1.537(4)
C56A C57A 1.530(16)
C56A C58A 1.542(18)
C56A C59A 1.524(16)
C57 H57A 0.9800
C57 H57B 0.9800
C57 H57C 0.9800
C57A H57D 0.9800
C57A H57E 0.9800
C57A H57F 0.9800
C58 H58A 0.9800
C58 H58B 0.9800
C58 H58C 0.9800
C58A H58D 0.9800
C58A H58E 0.9800
C58A H58F 0.9800
C59 H59A 0.9800
C59 H59B 0.9800
C59 H59C 0.9800
C59A H59D 0.9800
C59A H59E 0.9800
C59A H59F 0.9800
B1 H1 1.0000
Cl1X Cl1Y 0.889(7)
Cl1X Cl1Z 1.196(11)
Cl1X C1X 1.160(10)
Cl1X C1Y 1.791(17)
Cl1Y Cl1Z 1.490(16)
Cl1Y C1X 1.480(12)
Cl1Y C1Y 1.783(14)
Cl1Z C1X 1.629(12)
Cl1Z C1Y 1.57(3)
Cl2X C1X 1.457(9)
Cl2X C1Y 1.63(2)
Cl2Y C1X 1.415(11)
Cl2Y C1Y 1.52(2)
C1X C1Y 1.040(16)
Cl3 C2S 1.786(15)
Cl4 C2S 1.707(16)
C2S H2SE 0.9900
C2S H2SF 0.9900
Cl3A C2SA 1.79(2)
Cl4A C2SA 1.69(2)
C2SA H2SC 0.9900
C2SA H2SD 0.9900
Cl3B C2SB 1.78(2)
Cl4B C2SB 1.68(2)
C2SB H2SA 0.9900
C2SB H2SB 0.9900

loop_
_geom_torsion_atom_site_label_1
_geom_torsion_atom_site_label_2
_geom_torsion_atom_site_label_3
_geom_torsion_atom_site_label_4
_geom_torsion
Fe1 O1 C46 C47 0.7(4)
Fe1 O1 C46 C51 179.8(2)
Fe1 O1A C46A C47A 0(3)
Fe1 O1A C46A C51A -172.5(13)
Fe1 N1 C9 C8 168.31(16)
Fe1 N1 C9 C40 -11.9(4)
Fe1 N1 C9 C40A -17.2(18)
Fe1 N3 C3 C2 -174.44(19)
Fe1 N3 C3 C16 8.5(4)
Fe1 N3 C3 C16A -4.0(14)
Fe1 N5 C6 C5 -168.07(18)
Fe1 N5 C6 C28 16.9(4)
Fe1 N5 C6 C28A 5.6(16)
Fe1 N7 C47 C46 -0.6(5)
Fe1 N7 C47 C48 -177.2(4)
Fe1 N7A C47A C46A -18(4)
Fe1 N7A C47A C48A -175(3)
O1 Fe1 O1A C46A 33.0(11)
O1 Fe1 N1 N2 127.10(14)
O1 Fe1 N1 C9 -41.0(2)
O1 Fe1 N3 N4 -134.13(16)
O1 Fe1 N3 C3 40.9(3)
O1 Fe1 N5 N6 111.3(6)
O1 Fe1 N5 C6 -79.7(7)
O1 Fe1 N7 C47 0.8(3)
O1 Fe1 N7A C47A -92(3)
O1 C46 C47 N7 -0.1(6)
O1 C46 C47 C48 176.7(3)
O1 C46 C51 C50 -176.3(3)
O1 C46 C51 C56 2.6(4)
O1A Fe1 O1 C46 -33.7(4)
O1A Fe1 N1 N2 -105.5(17)
O1A Fe1 N1 C9 86.4(18)
O1A Fe1 N3 N4 133.5(3)
O1A Fe1 N3 C3 -51.5(4)
O1A Fe1 N5 N6 -135.8(4)
O1A Fe1 N5 C6 33.1(4)
O1A Fe1 N7 C47 109.7(6)
O1A Fe1 N7A C47A 14(3)
O1A C46A C47A N7A 12(5)
O1A C46A C47A C48A 170(3)
O1A C46A C51A C50A -178.8(16)
O1A C46A C51A C56A 0(3)
N1 Fe1 O1 C46 138.29(18)
N1 Fe1 O1A C46A -94.5(19)
N1 Fe1 N3 N4 -39.61(16)
N1 Fe1 N3 C3 135.4(2)
N1 Fe1 N5 N6 51.57(14)
N1 Fe1 N5 C6 -139.5(3)
N1 Fe1 N7 C47 -83.5(3)
N1 Fe1 N7A C47A -176(3)
N1 N2 C7 C8 -0.5(2)
N1 N2 C7 C34 178.29(18)
N1 N2 B1 N4 -68.1(2)
N1 N2 B1 N6 51.6(2)
N1 C9 C40 C41 150.9(3)
N1 C9 C40 C45 -30.7(6)
N1 C9 C40A C41A 124.8(18)
N1 C9 C40A C45A -44(4)
N2 N1 C9 C8 -0.4(2)
N2 N1 C9 C40 179.4(3)
N2 N1 C9 C40A 174.1(18)
N2 C7 C8 C9 0.3(2)
N2 C7 C34 C35 -44.7(3)
N2 C7 C34 C39 136.0(2)
N3 Fe1 O1 C46 -127.83(18)
N3 Fe1 O1A C46A 128.8(11)
N3 Fe1 N1 N2 31.20(14)
N3 Fe1 N1 C9 -136.9(2)
N3 Fe1 N5 N6 -41.93(15)
N3 Fe1 N5 C6 127.0(3)
N3 Fe1 N7 C47 89.9(3)
N3 Fe1 N7A C47A -69(3)
N3 N4 C1 C2 0.3(3)
N3 N4 C1 C10 179.0(2)
N3 N4 B1 N2 57.4(2)
N3 N4 B1 N6 -62.1(3)
N3 C3 C16 C17 -152.2(3)
N3 C3 C16 C21 29.5(5)
N3 C3 C16A C17A 154.6(12)
N3 C3 C16A C21A -23(3)
N4 N3 C3 C2 0.9(3)
N4 N3 C3 C16 -176.2(3)
N4 N3 C3 C16A 171.3(14)
N4 C1 C2 C3 0.3(3)
N4 C1 C10 C11 -50.4(4)
N4 C1 C10 C15 131.3(3)
N5 Fe1 O1 C46 79.0(7)
N5 Fe1 O1A C46A -141.4(11)
N5 Fe1 N1 N2 -58.15(14)
N5 Fe1 N1 C9 133.8(2)
N5 Fe1 N3 N4 43.13(16)
N5 Fe1 N3 C3 -141.9(2)
N5 Fe1 N7 C47 -173.2(3)
N5 Fe1 N7A C47A 94(3)
N5 N6 C4 C5 -0.3(3)
N5 N6 C4 C22 178.3(2)
N5 N6 B1 N2 -57.7(2)
N5 N6 B1 N4 62.4(3)
N5 C6 C28 C29 -139.6(3)
N5 C6 C28 C33 44.0(5)
N5 C6 C28A C29A -142.8(19)
N5 C6 C28A C33A 43(3)
N6 N5 C6 C5 1.3(3)
N6 N5 C6 C28 -173.8(3)
N6 N5 C6 C28A 175.0(16)
N6 C4 C5 C6 1.0(3)
N6 C4 C22 C23 -51.6(3)
N6 C4 C22 C27 131.3(3)
N7 Fe1 O1 C46 -0.82(19)
N7 Fe1 O1A C46A -35.5(9)
N7 Fe1 N1 N2 -154.10(14)
N7 Fe1 N1 C9 37.8(3)
N7 Fe1 N3 N4 144.77(16)
N7 Fe1 N3 C3 -40.2(3)
N7 Fe1 N5 N6 -169.84(15)
N7 Fe1 N5 C6 -0.9(3)
N7 Fe1 N7A C47A 35(2)
N7 C47 C48 C49 176.6(4)
N7A Fe1 O1 C46 36.4(6)
N7A Fe1 O1A C46A -7.5(11)
N7A Fe1 N1 N2 169.5(4)
N7A Fe1 N1 C9 1.4(5)
N7A Fe1 N3 N4 -149.5(6)
N7A Fe1 N3 C3 25.5(6)
N7A Fe1 N5 N6 150.0(6)
N7A Fe1 N5 C6 -41.1(6)
N7A Fe1 N7 C47 -32.4(6)
N7A C47A C48A C49A 177(3)
C1 N4 N3 Fe1 175.77(15)
C1 N4 N3 C3 -0.7(3)
C1 N4 B1 N2 -116.2(3)
C1 N4 B1 N6 124.2(2)
C1 C2 C3 N3 -0.7(3)
C1 C2 C3 C16 176.3(3)
C1 C2 C3 C16A -169.9(15)
C1 C10 C11 C12 -178.2(2)
C1 C10 C15 C14 178.3(2)
C2 C1 C10 C11 128.1(3)
C2 C1 C10 C15 -50.2(4)
C2 C3 C16 C17 31.2(5)
C2 C3 C16 C21 -147.1(3)
C2 C3 C16A C17A -37(3)
C2 C3 C16A C21A 144.9(19)
C3 C16 C17 C18 -179.1(3)
C3 C16 C21 C20 -179.5(3)
C3 C16A C17A C18A -175(2)
C3 C16A C21A C20A 173(2)
C4 N6 N5 Fe1 172.05(15)
C4 N6 N5 C6 -0.6(2)
C4 N6 B1 N2 127.4(2)
C4 N6 B1 N4 -112.4(2)
C4 C5 C6 N5 -1.5(3)
C4 C5 C6 C28 173.4(3)
C4 C5 C6 C28A -174.3(19)
C4 C22 C23 C24 -177.8(2)
C4 C22 C27 C26 177.5(2)
C5 C4 C22 C23 126.8(3)
C5 C4 C22 C27 -50.3(4)
C5 C6 C28 C29 46.1(4)
C5 C6 C28 C33 -130.2(4)
C5 C6 C28A C29A 30(3)
C5 C6 C28A C33A -145(2)
C6 C28 C29 C30 -178.1(4)
C6 C28 C33 C32 178.6(3)
C6 C28A C29A C30A -172(3)
C6 C28A C33A C32A 170(2)
C7 N2 N1 Fe1 -170.91(13)
C7 N2 N1 C9 0.6(2)
C7 N2 B1 N4 120.1(2)
C7 N2 B1 N6 -120.2(2)
C7 C8 C9 N1 0.1(2)
C7 C8 C9 C40 -179.7(3)
C7 C8 C9 C40A -174.6(17)
C7 C34 C35 C36 179.4(2)
C7 C34 C39 C38 -179.5(3)
C8 C7 C34 C35 133.9(3)
C8 C7 C34 C39 -45.4(3)
C8 C9 C40 C41 -29.4(6)
C8 C9 C40 C45 149.0(4)
C8 C9 C40A C41A -61(3)
C8 C9 C40A C45A 129(3)
C9 C40 C41 C42 179.0(4)
C9 C40 C45 C44 180.0(4)
C9 C40A C41A C42A -170(4)
C9 C40A C45A C44A 172(3)
C10 C1 C2 C3 -178.5(2)
C10 C11 C12 C13 0.0(4)
C11 C10 C15 C14 -0.1(4)
C11 C12 C13 C14 0.1(4)
C12 C13 C14 C15 -0.1(4)
C13 C14 C15 C10 0.1(4)
C15 C10 C11 C12 0.1(4)
C16 C3 C16A C17A 37(4)
C16 C3 C16A C21A -141(8)
C16 C17 C18 C19 -0.4(6)
C16A C3 C16 C17 -83(6)
C16A C3 C16 C21 99(6)
C16A C17A C18A C19A 2(2)
C17 C16 C21 C20 2.2(5)
C17 C18 C19 C20 0.3(7)
C17A C16A C21A C20A -5(3)
C17A C18A C19A C20A -4(4)
C18 C19 C20 C21 1.2(6)
C18A C19A C20A C21A 3(4)
C19 C20 C21 C16 -2.4(6)
C19A C20A C21A C16A 2(4)
C21 C16 C17 C18 -0.8(6)
C21A C16A C17A C18A 3(2)
C22 C4 C5 C6 -177.5(2)
C22 C23 C24 C25 0.3(4)
C23 C22 C27 C26 0.4(4)
C23 C24 C25 C26 0.4(5)
C24 C25 C26 C27 -0.7(5)
C25 C26 C27 C22 0.3(5)
C27 C22 C23 C24 -0.7(4)
C28 C6 C28A C29A 104(9)
C28 C6 C28A C33A -70(8)
C28 C29 C30 C31 -0.7(5)
C28A C6 C28 C29 -67(9)
C28A C6 C28 C33 117(9)
C28A C29A C30A C31A 4(2)
C29 C28 C33 C32 2.1(5)
C29 C30 C31 C32 2.5(5)
C29A C28A C33A C32A -5(4)
C29A C30A C31A C32A -9(4)
C30 C31 C32 C33 -2.0(5)
C30A C31A C32A C33A 7(4)
C31 C32 C33 C28 -0.4(5)
C31A C32A C33A C28A -1(4)
C33 C28 C29 C30 -1.6(5)
C33A C28A C29A C30A 3(2)
C34 C7 C8 C9 -178.4(2)
C34 C35 C36 C37 0.5(4)
C35 C34 C39 C38 1.2(4)
C35 C36 C37 C38 0.5(4)
C36 C37 C38 C39 -0.6(5)
C37 C38 C39 C34 -0.3(5)
C39 C34 C35 C36 -1.4(4)
C40 C9 C40A C41A 84(11)
C40 C9 C40A C45A -85(12)
C40 C41 C42 C43 0.0(8)
C40A C9 C40 C41 -67(11)
C40A C9 C40 C45 111(11)
C40A C41A C42A C43A 0(3)
C41 C40 C45 C44 -1.5(7)
C41 C42 C43 C44 0.6(12)
C41A C40A C45A C44A 3(4)
C41A C42A C43A C44A -1(7)
C42 C43 C44 C45 -1.6(12)
C42A C43A C44A C45A 3(7)
C43 C44 C45 C40 2.1(8)
C43A C44A C45A C40A -4(6)
C45 C40 C41 C42 0.5(6)
C45A C40A C41A C42A -1(2)
C46 C47 C48 C49 0.1(6)
C46 C51 C56 C57 176.9(3)
C46 C51 C56 C58 57.6(4)
C46 C51 C56 C59 -63.2(3)
C46A C47A C48A C49A 20(5)
C46A C51A C56A C57A 176.3(15)
C46A C51A C56A C58A -66(2)
C46A C51A C56A C59A 59(2)
C47 C46 C51 C50 2.7(5)
C47 C46 C51 C56 -178.3(3)
C47 C48 C49 C50 1.7(6)
C47 C48 C49 C52 -175.3(4)
C47A C46A C51A C50A 8(3)
C47A C46A C51A C56A -173(3)
C47A C48A C49A C50A -15(4)
C47A C48A C49A C52A 174(3)
C48 C49 C50 C51 -1.3(5)
C48 C49 C52 C53 -124.7(4)
C48 C49 C52 C54 115.7(4)
C48 C49 C52 C55 -4.1(5)
C48A C49A C50A C51A 7(4)
C48A C49A C52A C53A 118(3)
C48A C49A C52A C54A -123(3)
C48A C49A C52A C55A -6(3)
C49 C50 C51 C46 -1.0(5)
C49 C50 C51 C56 -179.9(3)
C49A C50A C51A C46A -4(3)
C49A C50A C51A C56A 177.9(19)
C50 C49 C52 C53 58.3(4)
C50 C49 C52 C54 -61.3(5)
C50 C49 C52 C55 178.9(3)
C50 C51 C56 C57 -4.2(4)
C50 C51 C56 C58 -123.5(3)
C50 C51 C56 C59 115.7(3)
C50A C49A C52A C53A -53(3)
C50A C49A C52A C54A 66(3)
C50A C49A C52A C55A -177(2)
C50A C51A C56A C57A -5(2)
C50A C51A C56A C58A 113(2)
C50A C51A C56A C59A -123.0(18)
C51 C46 C47 N7 -179.3(3)
C51 C46 C47 C48 -2.4(6)
C51A C46A C47A N7A -175(3)
C51A C46A C47A C48A -17(5)
C52 C49 C50 C51 175.9(3)
C52A C49A C50A C51A 178.3(19)
B1 N2 N1 Fe1 15.7(2)
B1 N2 N1 C9 -172.79(18)
B1 N2 C7 C8 171.9(2)
B1 N2 C7 C34 -9.3(3)
B1 N4 N3 Fe1 0.9(3)
B1 N4 N3 C3 -175.6(2)
B1 N4 C1 C2 174.5(2)
B1 N4 C1 C10 -6.8(4)
B1 N6 N5 Fe1 -3.7(2)
B1 N6 N5 C6 -176.3(2)
B1 N6 C4 C5 175.0(2)
B1 N6 C4 C22 -6.4(4)
Cl1X Cl1Y Cl1Z C1X -58.6(8)
Cl1X Cl1Y Cl1Z C1Y -97.8(11)
Cl1X Cl1Y C1X Cl1Z 61.0(10)
Cl1X Cl1Y C1X Cl2X -164.1(14)
Cl1X Cl1Y C1X Cl2Y 176(2)
Cl1X Cl1Y C1X C1Y 125(2)
Cl1X Cl1Y C1Y Cl1Z 55.0(11)
Cl1X Cl1Y C1Y Cl2X -73.8(15)
Cl1X Cl1Y C1Y Cl2Y -62(2)
Cl1X Cl1Y C1Y C1X -41.1(15)
Cl1X Cl1Z C1X Cl1Y -45.7(9)
Cl1X Cl1Z C1X Cl2X 179.1(17)
Cl1X Cl1Z C1X Cl2Y 166.7(18)
Cl1X Cl1Z C1X C1Y -149(2)
Cl1X Cl1Z C1Y Cl1Y -36.9(6)
Cl1X Cl1Z C1Y Cl2X 45(2)
Cl1X Cl1Z C1Y Cl2Y 60(2)
Cl1X Cl1Z C1Y C1X 22.1(15)
Cl1X C1X C1Y Cl1Y 31.1(9)
Cl1X C1X C1Y Cl1Z -23.7(15)
Cl1X C1X C1Y Cl2X 175.6(13)
Cl1X C1X C1Y Cl2Y -170.1(15)
Cl1Y Cl1X Cl1Z C1X 91.6(9)
Cl1Y Cl1X Cl1Z C1Y 72.6(11)
Cl1Y Cl1X C1X Cl1Z -89.9(14)
Cl1Y Cl1X C1X Cl2X 93(7)
Cl1Y Cl1X C1X Cl2Y -170(5)
Cl1Y Cl1X C1X C1Y -59(2)
Cl1Y Cl1X C1Y Cl1Z -99.1(15)
Cl1Y Cl1X C1Y Cl2X 113.1(15)
Cl1Y Cl1X C1Y Cl2Y 126.1(19)
Cl1Y Cl1X C1Y C1X 117(2)
Cl1Y Cl1Z C1X Cl1X 45.7(9)
Cl1Y Cl1Z C1X Cl2X -135.3(11)
Cl1Y Cl1Z C1X Cl2Y -147.6(12)
Cl1Y Cl1Z C1X C1Y -103.0(15)
Cl1Y Cl1Z C1Y Cl1X 36.9(6)
Cl1Y Cl1Z C1Y Cl2X 82(2)
Cl1Y Cl1Z C1Y Cl2Y 97(2)
Cl1Y Cl1Z C1Y C1X 59.0(12)
Cl1Y C1X C1Y Cl1X -31.1(9)
Cl1Y C1X C1Y Cl1Z -54.8(9)
Cl1Y C1X C1Y Cl2X 144.4(8)
Cl1Y C1X C1Y Cl2Y 158.8(13)
Cl1Z Cl1X Cl1Y C1X -87.5(9)
Cl1Z Cl1X Cl1Y C1Y -58.2(11)
Cl1Z Cl1X C1X Cl1Y 89.9(14)
Cl1Z Cl1X C1X Cl2X -177(6)
Cl1Z Cl1X C1X Cl2Y -80(6)
Cl1Z Cl1X C1X C1Y 31(2)
Cl1Z Cl1X C1Y Cl1Y 99.1(15)
Cl1Z Cl1X C1Y Cl2X -147.8(17)
Cl1Z Cl1X C1Y Cl2Y -135(2)
Cl1Z Cl1X C1Y C1X -144(2)
Cl1Z Cl1Y C1X Cl1X -61.0(10)
Cl1Z Cl1Y C1X Cl2X 135.0(11)
Cl1Z Cl1Y C1X Cl2Y 115(2)
Cl1Z Cl1Y C1X C1Y 64.4(18)
Cl1Z Cl1Y C1Y Cl1X -55.0(11)
Cl1Z Cl1Y C1Y Cl2X -128.8(15)
Cl1Z Cl1Y C1Y Cl2Y -117(2)
Cl1Z Cl1Y C1Y C1X -96.1(18)
Cl1Z C1X C1Y Cl1X 23.7(15)
Cl1Z C1X C1Y Cl1Y 54.8(9)
Cl1Z C1X C1Y Cl2X -160.7(9)
Cl1Z C1X C1Y Cl2Y -146.4(13)
Cl2X C1X C1Y Cl1X -175.6(13)
Cl2X C1X C1Y Cl1Y -144.4(8)
Cl2X C1X C1Y Cl1Z 160.7(9)
Cl2X C1X C1Y Cl2Y 14.3(9)
Cl2Y C1X C1Y Cl1X 170.1(15)
Cl2Y C1X C1Y Cl1Y -158.8(13)
Cl2Y C1X C1Y Cl1Z 146.4(13)
Cl2Y C1X C1Y Cl2X -14.3(9)
C1X Cl1X Cl1Y Cl1Z 87.5(9)
C1X Cl1X Cl1Y C1Y 29.3(11)
C1X Cl1X Cl1Z Cl1Y -91.6(9)
C1X Cl1X Cl1Z C1Y -18.9(12)
C1X Cl1X C1Y Cl1Y -117(2)
C1X Cl1X C1Y Cl1Z 144(2)
C1X Cl1X C1Y Cl2X -3.9(11)
C1X Cl1X C1Y Cl2Y 9.0(14)
C1X Cl1Y Cl1Z Cl1X 58.6(8)
C1X Cl1Y Cl1Z C1Y -39.2(7)
C1X Cl1Y C1Y Cl1X 41.1(15)
C1X Cl1Y C1Y Cl1Z 96.1(18)
C1X Cl1Y C1Y Cl2X -32.7(9)
C1X Cl1Y C1Y Cl2Y -21.3(12)
C1X Cl1Z C1Y Cl1X -22.1(15)
C1X Cl1Z C1Y Cl1Y -59.0(12)
C1X Cl1Z C1Y Cl2X 23.0(11)
C1X Cl1Z C1Y Cl2Y 38.3(13)
C1X Cl2X C1Y Cl1X 2.8(8)
C1X Cl2X C1Y Cl1Y 30.7(8)
C1X Cl2X C1Y Cl1Z -25.3(11)
C1X Cl2X C1Y Cl2Y -97(3)
C1X Cl2Y C1Y Cl1X -6.2(9)
C1X Cl2Y C1Y Cl1Y 19.6(12)
C1X Cl2Y C1Y Cl1Z -41.7(13)
C1X Cl2Y C1Y Cl2X 76(3)
C1Y Cl1X Cl1Y Cl1Z 58.2(11)
C1Y Cl1X Cl1Y C1X -29.3(11)
C1Y Cl1X Cl1Z Cl1Y -72.6(11)
C1Y Cl1X Cl1Z C1X 18.9(12)
C1Y Cl1X C1X Cl1Y 59(2)
C1Y Cl1X C1X Cl1Z -31(2)
C1Y Cl1X C1X Cl2X 153(8)
C1Y Cl1X C1X Cl2Y -111(6)
C1Y Cl1Y Cl1Z Cl1X 97.8(11)
C1Y Cl1Y Cl1Z C1X 39.2(7)
C1Y Cl1Y C1X Cl1X -125(2)
C1Y Cl1Y C1X Cl1Z -64.4(18)
C1Y Cl1Y C1X Cl2X 70.5(19)
C1Y Cl1Y C1X Cl2Y 51(3)
C1Y Cl1Z C1X Cl1X 149(2)
C1Y Cl1Z C1X Cl1Y 103.0(15)
C1Y Cl1Z C1X Cl2X -32.2(15)
C1Y Cl1Z C1X Cl2Y -44.6(16)
C1Y Cl2X C1X Cl1X -154(7)
C1Y Cl2X C1X Cl1Y -73.3(17)
C1Y Cl2X C1X Cl1Z 30.1(16)
C1Y Cl2X C1X Cl2Y 70(3)
C1Y Cl2Y C1X Cl1X 114(6)
C1Y Cl2Y C1X Cl1Y -53(3)
C1Y Cl2Y C1X Cl1Z 42.2(19)
C1Y Cl2Y C1X Cl2X -107(3)
